data_1559600
loop_
_publ_author_name
'Bayer, Uwe'
'Werner, Daniel'
'Berkefeld, Andreas'
'Maichle-M\"ossmer, C\"acilia'
'Anwander, Reiner'

_publ_section_title
;
 Cerium-quinone redox couples put under scrutiny.
;
_journal_issue 4
_journal_name_full 'Chemical science'
_journal_page_first 1343
_journal_page_last 1351
_journal_paper_doi 10.1039/d0sc04489j
_journal_volume 12
_journal_year 2020
_chemical_formula_sum 'C84 H142 Ce2 N12 O4'
_chemical_formula_weight 1664.33
_chemical_properties_physical Air-sensitive,Moisture-sensitive
_space_group_crystal_system monoclinic
_space_group_IT_number 14
_space_group_name_Hall '-P 2yn'
_space_group_name_H-M_alt 'P 1 21/n 1'
_atom_sites_solution_hydrogens geom
_audit_creation_method SHELXL-2018/3
_audit_update_record
;
2020-08-10 deposited with the CCDC.	2020-11-23 downloaded from the CCDC.
;
_cell_angle_alpha 90
_cell_angle_beta 95.3481(15)
_cell_angle_gamma 90
_cell_formula_units_Z 2
_cell_length_a 11.7195(4)
_cell_length_b 18.0849(7)
_cell_length_c 21.3488(8)
_cell_measurement_reflns_used 6462
_cell_measurement_temperature 100.15
_cell_measurement_theta_max 22.864
_cell_measurement_theta_min 2.252
_cell_volume 4505.1(3)
_computing_cell_refinement 'SAINT V8.38A (Bruker AXS Inc., 2017)'
_computing_data_collection 'APEX3 v2017.3-0 (Bruker AXS)'
_computing_data_reduction 'SAINT V8.38A (Bruker AXS Inc., 2017)'
_computing_structure_refinement 'SHELXL-2018/3 (Sheldrick, 2018)'
_diffrn_ambient_temperature 100(2)
_diffrn_measured_fraction_theta_full 1.000
_diffrn_measured_fraction_theta_max 0.999
_diffrn_measurement_device_type 'Bruker APEX II DUO'
_diffrn_measurement_method 'omega scans'
_diffrn_radiation_type MoK\a
_diffrn_radiation_wavelength 0.71073
_diffrn_reflns_av_R_equivalents 0.1000
_diffrn_reflns_av_unetI/netI 0.0694
_diffrn_reflns_Laue_measured_fraction_full 1.000
_diffrn_reflns_Laue_measured_fraction_max 0.999
_diffrn_reflns_limit_h_max 14
_diffrn_reflns_limit_h_min -14
_diffrn_reflns_limit_k_max 21
_diffrn_reflns_limit_k_min -21
_diffrn_reflns_limit_l_max 25
_diffrn_reflns_limit_l_min -25
_diffrn_reflns_number 51394
_diffrn_reflns_point_group_measured_fraction_full 1.000
_diffrn_reflns_point_group_measured_fraction_max 0.999
_diffrn_reflns_theta_full 25.242
_diffrn_reflns_theta_max 25.365
_diffrn_reflns_theta_min 1.478
_diffrn_source 'ImuS-focus sealed tube'
_exptl_absorpt_coefficient_mu 1.049
_exptl_absorpt_correction_type multi-scan
_exptl_absorpt_process_details sadabs
_exptl_crystal_colour 'clear reddish brown'
_exptl_crystal_density_diffrn 1.227
_exptl_crystal_description needle
_exptl_crystal_F_000 1756
_exptl_crystal_size_max 0.100
_exptl_crystal_size_mid 0.020
_exptl_crystal_size_min 0.010
_exptl_transmission_factor_max 0.7452
_exptl_transmission_factor_min 0.4410
_refine_diff_density_max 0.747
_refine_diff_density_min -0.992
_refine_diff_density_rms 0.096
_refine_ls_extinction_method none
_refine_ls_goodness_of_fit_ref 1.071
_refine_ls_hydrogen_treatment constr
_refine_ls_matrix_type full
_refine_ls_number_parameters 520
_refine_ls_number_reflns 8250
_refine_ls_number_restraints 138
_refine_ls_restrained_S_all 1.064
_refine_ls_R_factor_all 0.0652
_refine_ls_R_factor_gt 0.0417
_refine_ls_shift/su_max 0.002
_refine_ls_shift/su_mean 0.000
_refine_ls_structure_factor_coef Fsqd
_refine_ls_weighting_details 'w=1/[\s^2^(Fo^2^)+(0.0061P)^2^+5.0022P] where P=(Fo^2^+2Fc^2^)/3'
_refine_ls_weighting_scheme calc
_refine_ls_wR_factor_gt 0.0687
_refine_ls_wR_factor_ref 0.0749
_reflns_Friedel_coverage 0.000
_reflns_number_gt 6408
_reflns_number_total 8250
_reflns_threshold_expression 'I > 2\s(I)'
_cod_data_source_file d0sc04489j2.cif
_cod_data_source_block '[Ce(tBu2pz)4(thf)]2(Me4hq)_Ce(tBu2pz)3(duro)'
_cod_depositor_comments
;Adding full bibliography for 1559596--1559611.cif.

 Adding full bibliography for 1559596--1559611.cif.
;
_cod_original_sg_symbol_H-M 'P 21/n'
_cod_database_code 1559600
_shelx_shelxl_version_number 2018/3
_shelx_space_group_comment
;
The symmetry employed for this shelxl refinement is uniquely defined
by the following loop, which should always be used as a source of
symmetry information in preference to the above space-group names.
They are only intended as comments.
;
_shelx_estimated_absorpt_t_min 0.902
_shelx_estimated_absorpt_t_max 0.990

loop_
_space_group_symop_operation_xyz
'x, y, z'
'-x+1/2, y+1/2, -z+1/2'
'-x, -y, -z'
'x-1/2, -y-1/2, z-1/2'

loop_
_atom_site_label
_atom_site_type_symbol
_atom_site_fract_x
_atom_site_fract_y
_atom_site_fract_z
_atom_site_U_iso_or_equiv
_atom_site_adp_type
_atom_site_occupancy
_atom_site_site_symmetry_order
_atom_site_calc_flag
_atom_site_refinement_flags_posn
_atom_site_refinement_flags_adp
_atom_site_refinement_flags_occupancy
_atom_site_disorder_assembly
_atom_site_disorder_group
C1 C 0.0450(3) 0.94696(19) 0.46291(16) 0.0134(8) Uani 1 1 d . . . . .
C2 C -0.0747(3) 0.95657(19) 0.45953(17) 0.0147(8) Uani 1 1 d . . . . .
C3 C -0.1203(3) 1.00913(19) 0.49770(16) 0.0136(8) Uani 1 1 d . . . . .
C4 C 0.0968(3) 0.7039(2) 0.53379(16) 0.0178(8) Uani 1 1 d . . . . .
C5 C 0.1263(3) 0.6299(2) 0.53122(17) 0.0196(9) Uani 1 1 d . . . . .
H5 H 0.120919 0.594259 0.563480 0.024 Uiso 1 1 calc R U . . .
C6 C 0.1654(3) 0.6176(2) 0.47271(17) 0.0187(9) Uani 1 1 d . . . . .
C7 C -0.1297(3) 0.7455(2) 0.30646(17) 0.0174(9) Uani 1 1 d . . . . .
C8 C -0.1626(3) 0.7952(2) 0.25897(18) 0.0226(9) Uani 1 1 d . . . . .
H8 H -0.233527 0.796020 0.233530 0.027 Uiso 1 1 calc R U . . .
C9 C -0.0714(3) 0.8439(2) 0.25571(17) 0.0179(9) Uani 1 1 d . . . . .
C10 C 0.4333(3) 0.89400(19) 0.37014(16) 0.0151(8) Uani 1 1 d . . . . .
C11 C 0.5141(3) 0.8669(2) 0.41647(17) 0.0193(9) Uani 1 1 d . . . . .
H11 H 0.592452 0.880765 0.423340 0.023 Uiso 1 1 calc R U . . .
C12 C 0.4573(3) 0.81586(18) 0.45046(16) 0.0141(8) Uani 1 1 d . . . . .
C13 C -0.1516(3) 0.9091(2) 0.41550(18) 0.0224(9) Uani 1 1 d . . . . .
H13A H -0.105909 0.884776 0.385339 0.034 Uiso 1 1 calc R U . . .
H13B H -0.210253 0.940189 0.392776 0.034 Uiso 1 1 calc R U . . .
H13C H -0.188781 0.871617 0.439778 0.034 Uiso 1 1 calc R U . . .
C14 C -0.2474(3) 1.0201(2) 0.49766(18) 0.0204(9) Uani 1 1 d . . . . .
H14A H -0.264666 1.039385 0.538630 0.031 Uiso 1 1 calc R U . . .
H14B H -0.286610 0.972673 0.489741 0.031 Uiso 1 1 calc R U . . .
H14C H -0.273889 1.055353 0.464599 0.031 Uiso 1 1 calc R U . . .
C15 C 0.0483(3) 0.7490(2) 0.58448(17) 0.0184(9) Uani 1 1 d . . . . .
C16 C 0.1314(3) 0.8113(2) 0.60656(18) 0.0272(10) Uani 1 1 d . . . . .
H16A H 0.203834 0.789957 0.624784 0.041 Uiso 1 1 calc R U . . .
H16B H 0.097620 0.841238 0.638373 0.041 Uiso 1 1 calc R U . . .
H16C H 0.145649 0.842596 0.570626 0.041 Uiso 1 1 calc R U . . .
C17 C -0.0653(3) 0.7829(2) 0.55787(18) 0.0309(11) Uani 1 1 d . . . . .
H17A H -0.052882 0.813048 0.520940 0.046 Uiso 1 1 calc R U . . .
H17B H -0.095723 0.814147 0.589952 0.046 Uiso 1 1 calc R U . . .
H17C H -0.120138 0.743450 0.545639 0.046 Uiso 1 1 calc R U . . .
C18 C 0.0282(3) 0.6992(2) 0.64017(17) 0.0261(9) Uani 1 1 d . . . . .
H18A H -0.027101 0.660471 0.626390 0.039 Uiso 1 1 calc R U . . .
H18B H -0.002050 0.728751 0.673347 0.039 Uiso 1 1 calc R U . . .
H18C H 0.100760 0.676321 0.656493 0.039 Uiso 1 1 calc R U . . .
C23 C -0.0582(4) 0.9112(2) 0.2153(2) 0.0300(11) Uani 1 1 d . . . . .
C24 C 0.0475(4) 0.9023(3) 0.1790(2) 0.0447(13) Uani 1 1 d . . . . .
H24A H 0.116220 0.899130 0.208806 0.067 Uiso 1 1 calc R U . . .
H24B H 0.053851 0.945047 0.151354 0.067 Uiso 1 1 calc R U . . .
H24C H 0.040128 0.857076 0.153722 0.067 Uiso 1 1 calc R U . . .
C25 C -0.0455(5) 0.9799(2) 0.2575(2) 0.0523(15) Uani 1 1 d . . . . .
H25A H -0.115251 0.986494 0.278915 0.078 Uiso 1 1 calc R U . . .
H25B H -0.033641 1.023548 0.231668 0.078 Uiso 1 1 calc R U . . .
H25C H 0.020327 0.973605 0.288828 0.078 Uiso 1 1 calc R U . . .
C26 C -0.1641(4) 0.9195(2) 0.1682(2) 0.0393(12) Uani 1 1 d . . . . .
H26A H -0.172728 0.875317 0.141700 0.059 Uiso 1 1 calc R U . . .
H26B H -0.155055 0.963064 0.141793 0.059 Uiso 1 1 calc R U . . .
H26C H -0.232248 0.925603 0.191060 0.059 Uiso 1 1 calc R U . . .
C27 C -0.1929(3) 0.6797(2) 0.33017(18) 0.0218(9) Uani 1 1 d . . . . .
C28 C -0.1656(4) 0.6712(2) 0.4007(2) 0.0361(12) Uani 1 1 d . . . . .
H28A H -0.083378 0.662119 0.410160 0.054 Uiso 1 1 calc R U . . .
H28B H -0.208953 0.629428 0.415632 0.054 Uiso 1 1 calc R U . . .
H28C H -0.186918 0.716559 0.421886 0.054 Uiso 1 1 calc R U . . .
C29 C -0.1558(4) 0.6107(2) 0.2960(2) 0.0540(15) Uani 1 1 d . . . . .
H29A H -0.174945 0.616589 0.250634 0.081 Uiso 1 1 calc R U . . .
H29B H -0.195895 0.567382 0.310804 0.081 Uiso 1 1 calc R U . . .
H29C H -0.072941 0.603793 0.304776 0.081 Uiso 1 1 calc R U . . .
C30 C -0.3217(4) 0.6900(3) 0.3156(2) 0.0419(12) Uani 1 1 d . . . . .
H30A H -0.346067 0.734775 0.336489 0.063 Uiso 1 1 calc R U . . .
H30B H -0.361831 0.647048 0.330974 0.063 Uiso 1 1 calc R U . . .
H30C H -0.339911 0.694676 0.270065 0.063 Uiso 1 1 calc R U . . .
C31 C 0.4487(3) 0.9522(2) 0.32060(17) 0.0182(9) Uani 1 1 d . . . . .
C32 C 0.3385(4) 0.9624(2) 0.2784(2) 0.0393(12) Uani 1 1 d . . . . .
H32A H 0.316845 0.915504 0.257666 0.059 Uiso 1 1 calc R U . . .
H32B H 0.349936 1.000044 0.246580 0.059 Uiso 1 1 calc R U . . .
H32C H 0.277488 0.978376 0.303818 0.059 Uiso 1 1 calc R U . . .
C33 C 0.4833(4) 1.0249(2) 0.3533(2) 0.0309(11) Uani 1 1 d . . . . .
H33A H 0.425630 1.038687 0.381634 0.046 Uiso 1 1 calc R U . . .
H33B H 0.488466 1.063715 0.321681 0.046 Uiso 1 1 calc R U . . .
H33C H 0.557854 1.018944 0.377600 0.046 Uiso 1 1 calc R U . . .
C34 C 0.5444(4) 0.9278(2) 0.2810(2) 0.0353(11) Uani 1 1 d . . . . .
H34A H 0.616188 0.922752 0.308126 0.053 Uiso 1 1 calc R U . . .
H34B H 0.554020 0.964840 0.248434 0.053 Uiso 1 1 calc R U . . .
H34C H 0.524251 0.880105 0.261125 0.053 Uiso 1 1 calc R U . . .
C35 C 0.4991(3) 0.7685(2) 0.50677(17) 0.0175(9) Uani 1 1 d . . . . .
C36 C 0.6223(3) 0.7884(2) 0.5288(2) 0.0354(11) Uani 1 1 d . . . . .
H36A H 0.670500 0.781563 0.494151 0.053 Uiso 1 1 calc R U . . .
H36B H 0.649897 0.756395 0.564075 0.053 Uiso 1 1 calc R U . . .
H36C H 0.626034 0.840162 0.542515 0.053 Uiso 1 1 calc R U . . .
C37 C 0.4927(4) 0.6870(2) 0.4876(2) 0.0355(11) Uani 1 1 d . . . . .
H37A H 0.412825 0.673538 0.475206 0.053 Uiso 1 1 calc R U . . .
H37B H 0.522778 0.656303 0.523193 0.053 Uiso 1 1 calc R U . . .
H37C H 0.538564 0.679002 0.452063 0.053 Uiso 1 1 calc R U . . .
C38 C 0.4226(4) 0.7819(2) 0.55952(18) 0.0306(11) Uani 1 1 d . . . . .
H38A H 0.424425 0.834426 0.570701 0.046 Uiso 1 1 calc R U . . .
H38B H 0.450315 0.752416 0.596369 0.046 Uiso 1 1 calc R U . . .
H38C H 0.343794 0.767339 0.545424 0.046 Uiso 1 1 calc R U . . .
C39 C 0.3546(3) 0.7166(2) 0.29398(18) 0.0216(9) Uani 1 1 d . . . . .
H39A H 0.392066 0.699302 0.334818 0.026 Uiso 1 1 calc R U . . .
H39B H 0.393384 0.762229 0.281505 0.026 Uiso 1 1 calc R U . . .
C40 C 0.3585(3) 0.6572(2) 0.24396(18) 0.0234(10) Uani 1 1 d . . . . .
H40A H 0.430017 0.660291 0.222777 0.028 Uiso 1 1 calc R U . . .
H40B H 0.351905 0.607174 0.262029 0.028 Uiso 1 1 calc R U . . .
C41 C 0.2548(3) 0.6761(2) 0.19932(18) 0.0257(10) Uani 1 1 d . . . . .
H41A H 0.229368 0.633081 0.172937 0.031 Uiso 1 1 calc R U . . .
H41B H 0.270729 0.718147 0.171746 0.031 Uiso 1 1 calc R U . . .
C42 C 0.1664(3) 0.6967(2) 0.24409(16) 0.0215(9) Uani 1 1 d . . . . .
H42A H 0.110147 0.732338 0.224184 0.026 Uiso 1 1 calc R U . . .
H42B H 0.125069 0.652236 0.256914 0.026 Uiso 1 1 calc R U . . .
Ce1 Ce 0.15277(2) 0.79940(2) 0.38728(2) 0.01231(7) Uani 1 1 d . . . . .
N1 N 0.1178(3) 0.73533(16) 0.47872(13) 0.0157(7) Uani 1 1 d . . . . .
N2 N 0.1594(3) 0.68208(15) 0.44081(14) 0.0187(8) Uani 1 1 d . . . . .
N3 N -0.0224(3) 0.76251(16) 0.33082(14) 0.0158(7) Uani 1 1 d . . . . .
N4 N 0.0138(3) 0.82412(15) 0.29941(14) 0.0167(7) Uani 1 1 d . . . . .
N5 N 0.3325(2) 0.86029(16) 0.37518(13) 0.0133(7) Uani 1 1 d . . . . .
N6 N 0.3477(3) 0.81146(15) 0.42525(13) 0.0150(7) Uani 1 1 d . . . . .
O1 O 0.0898(2) 0.89345(13) 0.42800(11) 0.0174(6) Uani 1 1 d . . . . .
O2 O 0.2330(2) 0.72999(13) 0.29815(11) 0.0184(6) Uani 1 1 d . . . . .
C19 C 0.2020(19) 0.5451(10) 0.4424(10) 0.0267(17) Uani 0.807(10) 1 d . U P A 1
C20 C 0.1067(6) 0.4931(4) 0.4330(4) 0.047(2) Uani 0.807(10) 1 d . U P A 1
H20A H 0.076205 0.483227 0.473354 0.071 Uiso 0.807(10) 1 calc R U P A 1
H20B H 0.133686 0.446776 0.415643 0.071 Uiso 0.807(10) 1 calc R U P A 1
H20C H 0.046273 0.514374 0.403592 0.071 Uiso 0.807(10) 1 calc R U P A 1
C21 C 0.2987(6) 0.5097(3) 0.4901(3) 0.0338(16) Uani 0.807(10) 1 d . U P A 1
H21A H 0.363545 0.543997 0.496542 0.051 Uiso 0.807(10) 1 calc R U P A 1
H21B H 0.324661 0.463108 0.472822 0.051 Uiso 0.807(10) 1 calc R U P A 1
H21C H 0.267743 0.500247 0.530421 0.051 Uiso 0.807(10) 1 calc R U P A 1
C22 C 0.2596(9) 0.5634(5) 0.3822(4) 0.0255(16) Uani 0.807(10) 1 d . U P A 1
H22A H 0.205413 0.590174 0.352674 0.038 Uiso 0.807(10) 1 calc R U P A 1
H22B H 0.282600 0.517365 0.362556 0.038 Uiso 0.807(10) 1 calc R U P A 1
H22C H 0.327435 0.594119 0.392978 0.038 Uiso 0.807(10) 1 calc R U P A 1
C19A C 0.207(9) 0.553(5) 0.448(5) 0.031(3) Uani 0.193(10) 1 d . U P A 2
C20A C 0.073(2) 0.5200(15) 0.4005(14) 0.034(4) Uani 0.193(10) 1 d . U P A 2
H20D H 0.051088 0.555688 0.366984 0.051 Uiso 0.193(10) 1 calc R U P A 2
H20E H 0.010874 0.515732 0.428096 0.051 Uiso 0.193(10) 1 calc R U P A 2
H20F H 0.086814 0.471672 0.381948 0.051 Uiso 0.193(10) 1 calc R U P A 2
C21A C 0.221(3) 0.4877(13) 0.4893(12) 0.040(4) Uani 0.193(10) 1 d . U P A 2
H21D H 0.264899 0.449594 0.469413 0.060 Uiso 0.193(10) 1 calc R U P A 2
H21E H 0.145484 0.468133 0.496660 0.060 Uiso 0.193(10) 1 calc R U P A 2
H21F H 0.262077 0.502318 0.529452 0.060 Uiso 0.193(10) 1 calc R U P A 2
C22A C 0.267(4) 0.552(3) 0.3982(18) 0.032(5) Uani 0.193(10) 1 d . U P A 2
H22D H 0.348258 0.546634 0.412174 0.049 Uiso 0.193(10) 1 calc R U P A 2
H22E H 0.254049 0.598275 0.374886 0.049 Uiso 0.193(10) 1 calc R U P A 2
H22F H 0.241845 0.510226 0.370879 0.049 Uiso 0.193(10) 1 calc R U P A 2

loop_
_atom_site_aniso_label
_atom_site_aniso_U_11
_atom_site_aniso_U_22
_atom_site_aniso_U_33
_atom_site_aniso_U_23
_atom_site_aniso_U_13
_atom_site_aniso_U_12
C1 0.012(2) 0.0148(19) 0.0131(19) -0.0037(16) 0.0021(16) 0.0002(16)
C2 0.011(2) 0.018(2) 0.015(2) -0.0005(16) -0.0007(16) -0.0001(16)
C3 0.011(2) 0.0162(19) 0.0134(19) -0.0007(16) -0.0005(16) 0.0029(16)
C4 0.011(2) 0.025(2) 0.018(2) -0.0046(19) 0.0027(16) -0.0051(18)
C5 0.020(2) 0.020(2) 0.019(2) 0.0036(17) 0.0036(18) -0.0018(17)
C6 0.021(2) 0.016(2) 0.019(2) -0.0049(17) 0.0041(18) -0.0058(17)
C7 0.011(2) 0.019(2) 0.022(2) -0.0085(17) 0.0019(17) -0.0049(17)
C8 0.016(2) 0.025(2) 0.025(2) -0.009(2) -0.0046(17) -0.0032(19)
C9 0.013(2) 0.021(2) 0.019(2) -0.0063(17) -0.0019(17) 0.0012(17)
C10 0.013(2) 0.0167(19) 0.015(2) -0.0031(16) 0.0026(17) -0.0028(16)
C11 0.013(2) 0.022(2) 0.023(2) -0.0005(17) 0.0011(18) -0.0049(17)
C12 0.014(2) 0.012(2) 0.0169(19) -0.0033(15) 0.0034(16) 0.0007(15)
C13 0.016(2) 0.028(2) 0.024(2) -0.0135(18) 0.0036(18) 0.0023(18)
C14 0.011(2) 0.021(2) 0.029(2) -0.0092(18) -0.0006(18) -0.0008(16)
C15 0.017(2) 0.025(2) 0.014(2) 0.0004(17) 0.0041(17) 0.0013(17)
C16 0.031(3) 0.028(2) 0.024(2) -0.0091(19) 0.0151(19) -0.0029(19)
C17 0.026(3) 0.049(3) 0.019(2) 0.003(2) 0.0074(19) 0.012(2)
C18 0.027(2) 0.031(2) 0.022(2) -0.003(2) 0.0081(18) 0.000(2)
C23 0.027(3) 0.027(2) 0.033(3) 0.010(2) -0.012(2) -0.007(2)
C24 0.031(3) 0.056(3) 0.046(3) 0.030(3) -0.006(2) -0.013(2)
C25 0.067(4) 0.025(3) 0.058(4) 0.009(2) -0.032(3) -0.012(2)
C26 0.039(3) 0.037(3) 0.039(3) 0.014(2) -0.011(2) -0.005(2)
C27 0.020(2) 0.025(2) 0.021(2) -0.0046(17) 0.0051(18) -0.0078(17)
C28 0.036(3) 0.037(3) 0.036(3) 0.011(2) 0.006(2) -0.015(2)
C29 0.069(4) 0.029(3) 0.070(4) -0.016(3) 0.038(3) -0.023(3)
C30 0.028(3) 0.061(3) 0.037(3) 0.006(3) 0.000(2) -0.018(2)
C31 0.015(2) 0.019(2) 0.020(2) 0.0024(17) -0.0015(17) -0.0050(17)
C32 0.035(3) 0.045(3) 0.035(3) 0.020(2) -0.012(2) -0.018(2)
C33 0.039(3) 0.021(2) 0.033(3) 0.0029(19) -0.002(2) -0.003(2)
C34 0.048(3) 0.033(3) 0.028(3) 0.005(2) 0.018(2) -0.006(2)
C35 0.012(2) 0.022(2) 0.018(2) 0.0031(17) 0.0000(17) 0.0018(17)
C36 0.024(3) 0.050(3) 0.030(2) 0.017(2) -0.007(2) -0.002(2)
C37 0.054(3) 0.023(2) 0.028(2) 0.0047(19) -0.006(2) 0.007(2)
C38 0.028(3) 0.044(3) 0.020(2) 0.010(2) 0.0049(19) 0.009(2)
C39 0.015(2) 0.027(2) 0.024(2) -0.0062(17) 0.0073(17) 0.0036(17)
C40 0.021(2) 0.026(2) 0.026(2) -0.0045(18) 0.0135(19) 0.0008(18)
C41 0.029(3) 0.029(2) 0.021(2) -0.0108(18) 0.010(2) -0.0043(18)
C42 0.019(2) 0.029(2) 0.016(2) -0.0089(19) -0.0001(17) -0.002(2)
Ce1 0.01088(12) 0.01439(10) 0.01204(10) -0.00441(10) 0.00303(8) -0.00106(10)
N1 0.0139(18) 0.0206(17) 0.0132(17) -0.0055(14) 0.0039(14) -0.0011(14)
N2 0.023(2) 0.0174(18) 0.0172(17) -0.0038(13) 0.0092(15) -0.0011(14)
N3 0.0154(19) 0.0165(16) 0.0165(17) -0.0032(14) 0.0066(14) -0.0023(14)
N4 0.0144(19) 0.0176(17) 0.0184(17) -0.0045(14) 0.0029(15) -0.0026(13)
N5 0.0116(18) 0.0183(16) 0.0102(16) -0.0023(13) 0.0015(13) 0.0010(13)
N6 0.0201(19) 0.0118(16) 0.0135(16) 0.0007(13) 0.0031(14) -0.0023(14)
O1 0.0137(15) 0.0203(14) 0.0180(14) -0.0066(12) 0.0009(11) 0.0018(11)
O2 0.0125(15) 0.0227(14) 0.0202(14) -0.0111(11) 0.0030(12) -0.0023(11)
C19 0.044(3) 0.014(4) 0.024(4) -0.004(3) 0.015(3) 0.001(2)
C20 0.052(4) 0.029(3) 0.064(5) -0.020(3) 0.019(4) -0.010(3)
C21 0.055(4) 0.017(3) 0.032(3) 0.005(2) 0.014(3) 0.008(3)
C22 0.039(4) 0.018(4) 0.021(4) -0.002(3) 0.011(3) 0.008(3)
C19A 0.042(6) 0.019(6) 0.032(6) -0.007(5) 0.006(5) -0.002(5)
C20A 0.041(7) 0.024(9) 0.037(9) -0.012(8) 0.007(7) -0.003(7)
C21A 0.060(9) 0.025(7) 0.036(7) -0.001(6) 0.011(7) 0.006(7)
C22A 0.045(8) 0.021(10) 0.032(8) -0.007(7) 0.007(7) -0.002(8)

loop_
_atom_type_symbol
_atom_type_description
_atom_type_scat_dispersion_real
_atom_type_scat_dispersion_imag
_atom_type_scat_source
C C 0.0033 0.0016 'International Tables Vol C Tables 4.2.6.8 and 6.1.1.4'
H H 0.0000 0.0000 'International Tables Vol C Tables 4.2.6.8 and 6.1.1.4'
Ce Ce -0.2486 2.6331 'International Tables Vol C Tables 4.2.6.8 and 6.1.1.4'
N N 0.0061 0.0033 'International Tables Vol C Tables 4.2.6.8 and 6.1.1.4'
O O 0.0106 0.0060 'International Tables Vol C Tables 4.2.6.8 and 6.1.1.4'

loop_
_geom_angle_atom_site_label_1
_geom_angle_atom_site_label_2
_geom_angle_atom_site_label_3
_geom_angle
_geom_angle_site_symmetry_1
_geom_angle_site_symmetry_3
_geom_angle_publ_flag
O1 C1 C3 118.5(3) . 3_576 ?
O1 C1 C2 119.6(3) . . ?
C3 C1 C2 121.8(3) 3_576 . ?
C3 C2 C1 119.3(3) . . ?
C3 C2 C13 120.9(3) . . ?
C1 C2 C13 119.8(3) . . ?
C2 C3 C1 118.9(3) . 3_576 ?
C2 C3 C14 121.6(3) . . ?
C1 C3 C14 119.5(3) 3_576 . ?
N1 C4 C5 107.8(3) . . ?
N1 C4 C15 120.6(3) . . ?
C5 C4 C15 131.6(3) . . ?
C4 C5 C6 107.2(3) . . ?
C4 C5 H5 126.4 . . ?
C6 C5 H5 126.4 . . ?
N2 C6 C5 108.1(3) . . ?
N2 C6 C19A 123(4) . . ?
C5 C6 C19A 129(4) . . ?
N2 C6 C19 121.8(9) . . ?
C5 C6 C19 130.0(9) . . ?
N3 C7 C8 108.7(3) . . ?
N3 C7 C27 121.1(3) . . ?
C8 C7 C27 130.2(4) . . ?
C7 C8 C9 106.6(3) . . ?
C7 C8 H8 126.7 . . ?
C9 C8 H8 126.7 . . ?
N4 C9 C8 108.6(3) . . ?
N4 C9 C23 120.1(3) . . ?
C8 C9 C23 131.3(4) . . ?
N5 C10 C11 109.2(3) . . ?
N5 C10 C31 122.3(3) . . ?
C11 C10 C31 128.5(3) . . ?
C12 C11 C10 106.2(3) . . ?
C12 C11 H11 126.9 . . ?
C10 C11 H11 126.9 . . ?
N6 C12 C11 108.5(3) . . ?
N6 C12 C35 120.5(3) . . ?
C11 C12 C35 131.0(3) . . ?
C2 C13 H13A 109.5 . . ?
C2 C13 H13B 109.5 . . ?
H13A C13 H13B 109.5 . . ?
C2 C13 H13C 109.5 . . ?
H13A C13 H13C 109.5 . . ?
H13B C13 H13C 109.5 . . ?
C3 C14 H14A 109.5 . . ?
C3 C14 H14B 109.5 . . ?
H14A C14 H14B 109.5 . . ?
C3 C14 H14C 109.5 . . ?
H14A C14 H14C 109.5 . . ?
H14B C14 H14C 109.5 . . ?
C4 C15 C18 109.6(3) . . ?
C4 C15 C17 108.9(3) . . ?
C18 C15 C17 109.5(3) . . ?
C4 C15 C16 110.3(3) . . ?
C18 C15 C16 109.5(3) . . ?
C17 C15 C16 108.9(3) . . ?
C15 C16 H16A 109.5 . . ?
C15 C16 H16B 109.5 . . ?
H16A C16 H16B 109.5 . . ?
C15 C16 H16C 109.5 . . ?
H16A C16 H16C 109.5 . . ?
H16B C16 H16C 109.5 . . ?
C15 C17 H17A 109.5 . . ?
C15 C17 H17B 109.5 . . ?
H17A C17 H17B 109.5 . . ?
C15 C17 H17C 109.5 . . ?
H17A C17 H17C 109.5 . . ?
H17B C17 H17C 109.5 . . ?
C15 C18 H18A 109.5 . . ?
C15 C18 H18B 109.5 . . ?
H18A C18 H18B 109.5 . . ?
C15 C18 H18C 109.5 . . ?
H18A C18 H18C 109.5 . . ?
H18B C18 H18C 109.5 . . ?
C9 C23 C24 109.6(3) . . ?
C9 C23 C26 109.6(3) . . ?
C24 C23 C26 108.9(4) . . ?
C9 C23 C25 109.1(3) . . ?
C24 C23 C25 110.1(4) . . ?
C26 C23 C25 109.5(4) . . ?
C23 C24 H24A 109.5 . . ?
C23 C24 H24B 109.5 . . ?
H24A C24 H24B 109.5 . . ?
C23 C24 H24C 109.5 . . ?
H24A C24 H24C 109.5 . . ?
H24B C24 H24C 109.5 . . ?
C23 C25 H25A 109.5 . . ?
C23 C25 H25B 109.5 . . ?
H25A C25 H25B 109.5 . . ?
C23 C25 H25C 109.5 . . ?
H25A C25 H25C 109.5 . . ?
H25B C25 H25C 109.5 . . ?
C23 C26 H26A 109.5 . . ?
C23 C26 H26B 109.5 . . ?
H26A C26 H26B 109.5 . . ?
C23 C26 H26C 109.5 . . ?
H26A C26 H26C 109.5 . . ?
H26B C26 H26C 109.5 . . ?
C7 C27 C28 110.3(3) . . ?
C7 C27 C30 110.0(3) . . ?
C28 C27 C30 109.1(3) . . ?
C7 C27 C29 108.2(3) . . ?
C28 C27 C29 110.3(4) . . ?
C30 C27 C29 108.8(4) . . ?
C27 C28 H28A 109.5 . . ?
C27 C28 H28B 109.5 . . ?
H28A C28 H28B 109.5 . . ?
C27 C28 H28C 109.5 . . ?
H28A C28 H28C 109.5 . . ?
H28B C28 H28C 109.5 . . ?
C27 C29 H29A 109.5 . . ?
C27 C29 H29B 109.5 . . ?
H29A C29 H29B 109.5 . . ?
C27 C29 H29C 109.5 . . ?
H29A C29 H29C 109.5 . . ?
H29B C29 H29C 109.5 . . ?
C27 C30 H30A 109.5 . . ?
C27 C30 H30B 109.5 . . ?
H30A C30 H30B 109.5 . . ?
C27 C30 H30C 109.5 . . ?
H30A C30 H30C 109.5 . . ?
H30B C30 H30C 109.5 . . ?
C10 C31 C32 110.5(3) . . ?
C10 C31 C33 108.8(3) . . ?
C32 C31 C33 110.0(3) . . ?
C10 C31 C34 109.1(3) . . ?
C32 C31 C34 109.6(3) . . ?
C33 C31 C34 108.9(3) . . ?
C31 C32 H32A 109.5 . . ?
C31 C32 H32B 109.5 . . ?
H32A C32 H32B 109.5 . . ?
C31 C32 H32C 109.5 . . ?
H32A C32 H32C 109.5 . . ?
H32B C32 H32C 109.5 . . ?
C31 C33 H33A 109.5 . . ?
C31 C33 H33B 109.5 . . ?
H33A C33 H33B 109.5 . . ?
C31 C33 H33C 109.5 . . ?
H33A C33 H33C 109.5 . . ?
H33B C33 H33C 109.5 . . ?
C31 C34 H34A 109.5 . . ?
C31 C34 H34B 109.5 . . ?
H34A C34 H34B 109.5 . . ?
C31 C34 H34C 109.5 . . ?
H34A C34 H34C 109.5 . . ?
H34B C34 H34C 109.5 . . ?
C12 C35 C36 109.7(3) . . ?
C12 C35 C38 109.1(3) . . ?
C36 C35 C38 109.9(3) . . ?
C12 C35 C37 109.1(3) . . ?
C36 C35 C37 109.4(3) . . ?
C38 C35 C37 109.5(3) . . ?
C35 C36 H36A 109.5 . . ?
C35 C36 H36B 109.5 . . ?
H36A C36 H36B 109.5 . . ?
C35 C36 H36C 109.5 . . ?
H36A C36 H36C 109.5 . . ?
H36B C36 H36C 109.5 . . ?
C35 C37 H37A 109.5 . . ?
C35 C37 H37B 109.5 . . ?
H37A C37 H37B 109.5 . . ?
C35 C37 H37C 109.5 . . ?
H37A C37 H37C 109.5 . . ?
H37B C37 H37C 109.5 . . ?
C35 C38 H38A 109.5 . . ?
C35 C38 H38B 109.5 . . ?
H38A C38 H38B 109.5 . . ?
C35 C38 H38C 109.5 . . ?
H38A C38 H38C 109.5 . . ?
H38B C38 H38C 109.5 . . ?
O2 C39 C40 104.7(3) . . ?
O2 C39 H39A 110.8 . . ?
C40 C39 H39A 110.8 . . ?
O2 C39 H39B 110.8 . . ?
C40 C39 H39B 110.8 . . ?
H39A C39 H39B 108.9 . . ?
C41 C40 C39 102.0(3) . . ?
C41 C40 H40A 111.4 . . ?
C39 C40 H40A 111.4 . . ?
C41 C40 H40B 111.4 . . ?
C39 C40 H40B 111.4 . . ?
H40A C40 H40B 109.2 . . ?
C40 C41 C42 102.3(3) . . ?
C40 C41 H41A 111.3 . . ?
C42 C41 H41A 111.3 . . ?
C40 C41 H41B 111.3 . . ?
C42 C41 H41B 111.3 . . ?
H41A C41 H41B 109.2 . . ?
O2 C42 C41 104.6(3) . . ?
O2 C42 H42A 110.8 . . ?
C41 C42 H42A 110.8 . . ?
O2 C42 H42B 110.8 . . ?
C41 C42 H42B 110.8 . . ?
H42A C42 H42B 108.9 . . ?
O1 Ce1 N1 87.68(10) . . ?
O1 Ce1 N6 98.66(9) . . ?
N1 Ce1 N6 89.92(10) . . ?
O1 Ce1 N3 96.81(10) . . ?
N1 Ce1 N3 94.23(10) . . ?
N6 Ce1 N3 164.13(9) . . ?
O1 Ce1 N2 121.34(10) . . ?
N1 Ce1 N2 33.67(9) . . ?
N6 Ce1 N2 86.05(10) . . ?
N3 Ce1 N2 88.94(10) . . ?
O1 Ce1 N4 86.18(9) . . ?
N1 Ce1 N4 125.69(10) . . ?
N6 Ce1 N4 144.33(10) . . ?
N3 Ce1 N4 33.69(9) . . ?
N2 Ce1 N4 121.52(10) . . ?
O1 Ce1 N5 91.07(9) . . ?
N1 Ce1 N5 122.57(10) . . ?
N6 Ce1 N5 33.71(9) . . ?
N3 Ce1 N5 142.69(10) . . ?
N2 Ce1 N5 117.59(10) . . ?
N4 Ce1 N5 111.46(10) . . ?
O1 Ce1 O2 153.10(9) . . ?
N1 Ce1 O2 119.19(9) . . ?
N6 Ce1 O2 83.60(9) . . ?
N3 Ce1 O2 81.01(9) . . ?
N2 Ce1 O2 85.52(9) . . ?
N4 Ce1 O2 77.20(9) . . ?
N5 Ce1 O2 75.91(8) . . ?
C4 N1 N2 108.7(3) . . ?
C4 N1 Ce1 175.2(3) . . ?
N2 N1 Ce1 75.91(17) . . ?
C6 N2 N1 108.2(3) . . ?
C6 N2 Ce1 177.8(3) . . ?
N1 N2 Ce1 70.42(17) . . ?
C7 N3 N4 108.2(3) . . ?
C7 N3 Ce1 171.2(2) . . ?
N4 N3 Ce1 74.40(18) . . ?
C9 N4 N3 107.9(3) . . ?
C9 N4 Ce1 172.1(2) . . ?
N3 N4 Ce1 71.91(18) . . ?
C10 N5 N6 107.5(3) . . ?
C10 N5 Ce1 178.4(2) . . ?
N6 N5 Ce1 71.17(17) . . ?
C12 N6 N5 108.6(3) . . ?
C12 N6 Ce1 176.1(2) . . ?
N5 N6 Ce1 75.12(18) . . ?
C1 O1 Ce1 170.1(2) . . ?
C39 O2 C42 109.7(3) . . ?
C39 O2 Ce1 124.21(19) . . ?
C42 O2 Ce1 126.1(2) . . ?
C20 C19 C6 111.5(15) . . ?
C20 C19 C22 114.3(12) . . ?
C6 C19 C22 109.2(13) . . ?
C20 C19 C21 108.7(13) . . ?
C6 C19 C21 106.5(11) . . ?
C22 C19 C21 106.2(14) . . ?
C19 C20 H20A 109.5 . . ?
C19 C20 H20B 109.5 . . ?
H20A C20 H20B 109.5 . . ?
C19 C20 H20C 109.5 . . ?
H20A C20 H20C 109.5 . . ?
H20B C20 H20C 109.5 . . ?
C19 C21 H21A 109.5 . . ?
C19 C21 H21B 109.5 . . ?
H21A C21 H21B 109.5 . . ?
C19 C21 H21C 109.5 . . ?
H21A C21 H21C 109.5 . . ?
H21B C21 H21C 109.5 . . ?
C19 C22 H22A 109.5 . . ?
C19 C22 H22B 109.5 . . ?
H22A C22 H22B 109.5 . . ?
C19 C22 H22C 109.5 . . ?
H22A C22 H22C 109.5 . . ?
H22B C22 H22C 109.5 . . ?
C22A C19A C6 123(8) . . ?
C22A C19A C21A 116(8) . . ?
C6 C19A C21A 118(7) . . ?
C22A C19A C20A 93(5) . . ?
C6 C19A C20A 99(6) . . ?
C21A C19A C20A 97(4) . . ?
C19A C20A H20D 109.5 . . ?
C19A C20A H20E 109.5 . . ?
H20D C20A H20E 109.5 . . ?
C19A C20A H20F 109.5 . . ?
H20D C20A H20F 109.5 . . ?
H20E C20A H20F 109.5 . . ?
C19A C21A H21D 109.5 . . ?
C19A C21A H21E 109.5 . . ?
H21D C21A H21E 109.5 . . ?
C19A C21A H21F 109.5 . . ?
H21D C21A H21F 109.5 . . ?
H21E C21A H21F 109.5 . . ?
C19A C22A H22D 109.5 . . ?
C19A C22A H22E 109.5 . . ?
H22D C22A H22E 109.5 . . ?
C19A C22A H22F 109.5 . . ?
H22D C22A H22F 109.5 . . ?
H22E C22A H22F 109.5 . . ?

loop_
_geom_bond_atom_site_label_1
_geom_bond_atom_site_label_2
_geom_bond_distance
_geom_bond_site_symmetry_2
_geom_bond_publ_flag
C1 O1 1.357(4) . ?
C1 C3 1.406(5) 3_576 ?
C1 C2 1.409(5) . ?
C2 C3 1.391(5) . ?
C2 C13 1.508(5) . ?
C3 C14 1.503(5) . ?
C4 N1 1.349(4) . ?
C4 C5 1.384(5) . ?
C4 C15 1.508(5) . ?
C5 C6 1.388(5) . ?
C5 H5 0.9500 . ?
C6 N2 1.348(4) . ?
C6 C19A 1.40(10) . ?
C6 C19 1.541(19) . ?
C7 N3 1.351(4) . ?
C7 C8 1.383(5) . ?
C7 C27 1.513(5) . ?
C8 C9 1.392(5) . ?
C8 H8 0.9500 . ?
C9 N4 1.349(5) . ?
C9 C23 1.507(5) . ?
C10 N5 1.343(4) . ?
C10 C11 1.393(5) . ?
C10 C31 1.514(5) . ?
C11 C12 1.383(5) . ?
C11 H11 0.9500 . ?
C12 N6 1.348(4) . ?
C12 C35 1.520(5) . ?
C13 H13A 0.9800 . ?
C13 H13B 0.9800 . ?
C13 H13C 0.9800 . ?
C14 H14A 0.9800 . ?
C14 H14B 0.9800 . ?
C14 H14C 0.9800 . ?
C15 C18 1.527(5) . ?
C15 C17 1.527(5) . ?
C15 C16 1.535(5) . ?
C16 H16A 0.9800 . ?
C16 H16B 0.9800 . ?
C16 H16C 0.9800 . ?
C17 H17A 0.9800 . ?
C17 H17B 0.9800 . ?
C17 H17C 0.9800 . ?
C18 H18A 0.9800 . ?
C18 H18B 0.9800 . ?
C18 H18C 0.9800 . ?
C23 C24 1.529(6) . ?
C23 C26 1.530(6) . ?
C23 C25 1.533(6) . ?
C24 H24A 0.9800 . ?
C24 H24B 0.9800 . ?
C24 H24C 0.9800 . ?
C25 H25A 0.9800 . ?
C25 H25B 0.9800 . ?
C25 H25C 0.9800 . ?
C26 H26A 0.9800 . ?
C26 H26B 0.9800 . ?
C26 H26C 0.9800 . ?
C27 C28 1.518(5) . ?
C27 C30 1.523(6) . ?
C27 C29 1.529(5) . ?
C28 H28A 0.9800 . ?
C28 H28B 0.9800 . ?
C28 H28C 0.9800 . ?
C29 H29A 0.9800 . ?
C29 H29B 0.9800 . ?
C29 H29C 0.9800 . ?
C30 H30A 0.9800 . ?
C30 H30B 0.9800 . ?
C30 H30C 0.9800 . ?
C31 C32 1.515(5) . ?
C31 C33 1.526(5) . ?
C31 C34 1.531(5) . ?
C32 H32A 0.9800 . ?
C32 H32B 0.9800 . ?
C32 H32C 0.9800 . ?
C33 H33A 0.9800 . ?
C33 H33B 0.9800 . ?
C33 H33C 0.9800 . ?
C34 H34A 0.9800 . ?
C34 H34B 0.9800 . ?
C34 H34C 0.9800 . ?
C35 C36 1.520(5) . ?
C35 C38 1.523(5) . ?
C35 C37 1.529(5) . ?
C36 H36A 0.9800 . ?
C36 H36B 0.9800 . ?
C36 H36C 0.9800 . ?
C37 H37A 0.9800 . ?
C37 H37B 0.9800 . ?
C37 H37C 0.9800 . ?
C38 H38A 0.9800 . ?
C38 H38B 0.9800 . ?
C38 H38C 0.9800 . ?
C39 O2 1.456(4) . ?
C39 C40 1.519(5) . ?
C39 H39A 0.9900 . ?
C39 H39B 0.9900 . ?
C40 C41 1.512(5) . ?
C40 H40A 0.9900 . ?
C40 H40B 0.9900 . ?
C41 C42 1.520(5) . ?
C41 H41A 0.9900 . ?
C41 H41B 0.9900 . ?
C42 O2 1.462(4) . ?
C42 H42A 0.9900 . ?
C42 H42B 0.9900 . ?
Ce1 O1 2.076(2) . ?
Ce1 N1 2.339(3) . ?
Ce1 N6 2.362(3) . ?
Ce1 N3 2.377(3) . ?
Ce1 N2 2.408(3) . ?
Ce1 N4 2.409(3) . ?
Ce1 N5 2.412(3) . ?
Ce1 O2 2.533(2) . ?
N1 N2 1.376(4) . ?
N3 N4 1.387(4) . ?
N5 N6 1.385(4) . ?
C19 C20 1.459(18) . ?
C19 C22 1.54(2) . ?
C19 C21 1.59(3) . ?
C20 H20A 0.9800 . ?
C20 H20B 0.9800 . ?
C20 H20C 0.9800 . ?
C21 H21A 0.9800 . ?
C21 H21B 0.9800 . ?
C21 H21C 0.9800 . ?
C22 H22A 0.9800 . ?
C22 H22B 0.9800 . ?
C22 H22C 0.9800 . ?
C19A C22A 1.32(10) . ?
C19A C21A 1.47(11) . ?
C19A C20A 1.88(9) . ?
C20A H20D 0.9800 . ?
C20A H20E 0.9800 . ?
C20A H20F 0.9800 . ?
C21A H21D 0.9800 . ?
C21A H21E 0.9800 . ?
C21A H21F 0.9800 . ?
C22A H22D 0.9800 . ?
C22A H22E 0.9800 . ?
C22A H22F 0.9800 . ?
